data_4066407
loop_
_publ_author_name
'Eckensberger, U. David'
'Weber, Mitra'
'Wildt, Julia'
'Bolte, Michael'
'Lerner, Hans-Wolfram'
'Wagner, Matthias'

_publ_section_title
;
 Reactivity of [(C5Me5)Fe(C5H4BBr2)] and [(OC)3Mn(C5H4BBr2)] toward
 Et3SiH: Facile Access to [(OC)3Mn(C5H4BH2)]2and to Boron-Bridged
 Dinuclear Organometallics&#x2020;
;
_journal_issue 21
_journal_name_full Organometallics
_journal_page_first 5301
_journal_paper_doi 10.1021/om1004513
_journal_volume 29
_journal_year 2010
_chemical_formula_sum 'C30 H41 B Fe2 O2'
_chemical_formula_weight 556.14
_chemical_name_systematic ?
_space_group_IT_number 2
_symmetry_cell_setting triclinic
_symmetry_space_group_name_Hall '-P 1'
_symmetry_space_group_name_H-M 'P -1'
_atom_sites_solution_hydrogens geom
_atom_sites_solution_primary direct
_atom_sites_solution_secondary difmap
_audit_creation_method SHELXL-97
_cell_angle_alpha 98.643(6)
_cell_angle_beta 94.324(6)
_cell_angle_gamma 90.250(6)
_cell_formula_units_Z 2
_cell_length_a 8.2304(6)
_cell_length_b 12.4285(9)
_cell_length_c 13.8890(10)
_cell_measurement_reflns_used 22706
_cell_measurement_temperature 173(2)
_cell_measurement_theta_max 25.7
_cell_measurement_theta_min 3.6
_cell_volume 1400.42(18)
_computing_cell_refinement 'X-Area (Stoe & Cie, 2001)'
_computing_data_collection 'X-Area (Stoe & Cie, 2001)'
_computing_data_reduction 'X-Area (Stoe & Cie, 2001)'
_computing_molecular_graphics 'XP in SHELXTL-Plus (Sheldrick, 1991)'
_computing_publication_material SHELXL97
_computing_structure_refinement 'SHELXL97 (Sheldrick, 1997) '
_computing_structure_solution 'SHELXS97 (Sheldrick, 1990) '
_diffrn_ambient_temperature 173(2)
_diffrn_measured_fraction_theta_full 0.997
_diffrn_measured_fraction_theta_max 0.988
_diffrn_measurement_device_type 'STOE IPDS II two-circle-diffractometer'
_diffrn_measurement_method \w
_diffrn_radiation_monochromator graphite
_diffrn_radiation_source 'fine-focus sealed tube'
_diffrn_radiation_type MoK\a
_diffrn_radiation_wavelength 0.71073
_diffrn_reflns_av_R_equivalents 0.0415
_diffrn_reflns_av_sigmaI/netI 0.0257
_diffrn_reflns_limit_h_max 9
_diffrn_reflns_limit_h_min -9
_diffrn_reflns_limit_k_max 15
_diffrn_reflns_limit_k_min -15
_diffrn_reflns_limit_l_max 16
_diffrn_reflns_limit_l_min -16
_diffrn_reflns_number 23519
_diffrn_reflns_theta_full 25.00
_diffrn_reflns_theta_max 25.66
_diffrn_reflns_theta_min 3.55
_diffrn_standards_number 0
_exptl_absorpt_coefficient_mu 1.060
_exptl_absorpt_correction_T_max 0.8745
_exptl_absorpt_correction_T_min 0.6951
_exptl_absorpt_correction_type multi-scan
_exptl_absorpt_process_details 'MULABS (Spek, 2003; Blessing, 1995)'
_exptl_crystal_colour orange
_exptl_crystal_density_diffrn 1.319
_exptl_crystal_density_method 'not measured'
_exptl_crystal_description plate
_exptl_crystal_F_000 588
_exptl_crystal_size_max 0.37
_exptl_crystal_size_mid 0.34
_exptl_crystal_size_min 0.13
_refine_diff_density_max 0.514
_refine_diff_density_min -0.414
_refine_diff_density_rms 0.056
_refine_ls_extinction_method none
_refine_ls_goodness_of_fit_ref 1.037
_refine_ls_hydrogen_treatment mixed
_refine_ls_matrix_type full
_refine_ls_number_parameters 335
_refine_ls_number_reflns 5216
_refine_ls_number_restraints 3
_refine_ls_restrained_S_all 1.037
_refine_ls_R_factor_all 0.0408
_refine_ls_R_factor_gt 0.0340
_refine_ls_shift/su_max 0.001
_refine_ls_shift/su_mean 0.000
_refine_ls_structure_factor_coef Fsqd
_refine_ls_weighting_details 'calc w=1/[\s^2^(Fo^2^)+(0.0519P)^2^+0.7868P] where P=(Fo^2^+2Fc^2^)/3'
_refine_ls_weighting_scheme calc
_refine_ls_wR_factor_gt 0.0896
_refine_ls_wR_factor_ref 0.0928
_reflns_number_gt 4493
_reflns_number_total 5216
_reflns_threshold_expression I>2\s(I)
_cod_data_source_file om1004513_si_001.cif
_cod_data_source_block wa826
_cod_depositor_comments
;
The following automatic conversions were performed:

'_symmetry_cell_setting' value 'Triclinic' changed to 'triclinic'
according to /home/saulius/struct/CIF-dictionaries/cif_core.dic
dictionary named 'cif_core.dic' version 2.4.1 from 2010-06-29.

Automatic conversion script
Id: cif_fix_values 1715 2011-07-08 13:25:40Z adriana 
;
_cod_database_code 4066407

loop_
_symmetry_equiv_pos_as_xyz
'x, y, z'
'-x, -y, -z'

loop_
_atom_site_label
_atom_site_type_symbol
_atom_site_fract_x
_atom_site_fract_y
_atom_site_fract_z
_atom_site_U_iso_or_equiv
_atom_site_adp_type
_atom_site_occupancy
_atom_site_symmetry_multiplicity
_atom_site_calc_flag
_atom_site_refinement_flags
Fe1 Fe 0.84304(3) 0.80670(2) 0.79808(2) 0.02207(10) Uani 1 1 d .
Fe2 Fe 0.57361(3) 0.36496(2) 0.74180(2) 0.02596(10) Uani 1 1 d .
B1 B 0.7840(3) 0.56299(19) 0.69620(18) 0.0267(5) Uani 1 1 d .
O1 O 0.8669(2) 0.53633(14) 0.61340(12) 0.0376(4) Uani 1 1 d D
H1 H 0.957(2) 0.566(2) 0.611(2) 0.056 Uiso 1 1 d D
C1 C 0.8704(3) 0.63989(17) 0.78388(16) 0.0267(4) Uani 1 1 d .
C2 C 0.8115(3) 0.68263(18) 0.87723(16) 0.0294(5) Uani 1 1 d .
H2 H 0.7117 0.6620 0.9001 0.035 Uiso 1 1 calc R
C3 C 0.9262(3) 0.76074(18) 0.92989(16) 0.0321(5) Uani 1 1 d .
H3 H 0.9161 0.8004 0.9932 0.039 Uiso 1 1 calc R
C4 C 1.0584(3) 0.76856(18) 0.87048(17) 0.0309(5) Uani 1 1 d .
H4 H 1.1517 0.8147 0.8871 0.037 Uiso 1 1 calc R
C5 C 1.0261(3) 0.69496(17) 0.78171(17) 0.0298(5) Uani 1 1 d .
H5 H 1.0953 0.6837 0.7295 0.036 Uiso 1 1 calc R
C11 C 0.6097(3) 0.51229(17) 0.69366(16) 0.0265(4) Uani 1 1 d .
C12 C 0.4972(3) 0.52293(18) 0.77009(17) 0.0295(5) Uani 1 1 d .
H12 H 0.5119 0.5700 0.8307 0.035 Uiso 1 1 calc R
C13 C 0.3609(3) 0.4514(2) 0.73948(19) 0.0355(5) Uani 1 1 d .
H13 H 0.2699 0.4430 0.7760 0.043 Uiso 1 1 calc R
C14 C 0.3848(3) 0.39455(19) 0.64474(18) 0.0340(5) Uani 1 1 d .
H14 H 0.3131 0.3413 0.6074 0.041 Uiso 1 1 calc R
C15 C 0.5356(3) 0.43179(18) 0.61587(17) 0.0298(5) Uani 1 1 d .
H15 H 0.5803 0.4077 0.5554 0.036 Uiso 1 1 calc R
C21 C 0.6743(3) 0.84275(18) 0.69036(17) 0.0328(5) Uani 1 1 d .
C22 C 0.6259(3) 0.88573(19) 0.78436(17) 0.0325(5) Uani 1 1 d .
C23 C 0.7508(3) 0.95886(18) 0.83279(17) 0.0328(5) Uani 1 1 d .
C24 C 0.8775(3) 0.96110(18) 0.76879(18) 0.0325(5) Uani 1 1 d .
C25 C 0.8321(3) 0.88867(19) 0.67983(17) 0.0352(5) Uani 1 1 d .
C26 C 0.5728(4) 0.7682(2) 0.6121(2) 0.0552(8) Uani 1 1 d .
H26A H 0.5033 0.8120 0.5731 0.083 Uiso 1 1 calc R
H26B H 0.5045 0.7205 0.6428 0.083 Uiso 1 1 calc R
H26C H 0.6449 0.7240 0.5696 0.083 Uiso 1 1 calc R
C27 C 0.4668(3) 0.8598(3) 0.8246(2) 0.0533(7) Uani 1 1 d .
H27A H 0.4841 0.8615 0.8955 0.080 Uiso 1 1 calc R
H27B H 0.4277 0.7872 0.7940 0.080 Uiso 1 1 calc R
H27C H 0.3857 0.9139 0.8106 0.080 Uiso 1 1 calc R
C28 C 0.7474(4) 1.0251(2) 0.9332(2) 0.0496(7) Uani 1 1 d .
H28A H 0.7094 1.0986 0.9270 0.074 Uiso 1 1 calc R
H28B H 0.8573 1.0296 0.9661 0.074 Uiso 1 1 calc R
H28C H 0.6733 0.9901 0.9715 0.074 Uiso 1 1 calc R
C29 C 1.0305(3) 1.0303(2) 0.7909(3) 0.0537(8) Uani 1 1 d .
H29A H 1.1129 1.0012 0.7469 0.081 Uiso 1 1 calc R
H29B H 1.0722 1.0295 0.8587 0.081 Uiso 1 1 calc R
H29C H 1.0059 1.1052 0.7812 0.081 Uiso 1 1 calc R
C30 C 0.9267(4) 0.8672(3) 0.5907(2) 0.0628(9) Uani 1 1 d .
H30A H 0.8883 0.9149 0.5439 0.094 Uiso 1 1 calc R
H30B H 0.9106 0.7910 0.5605 0.094 Uiso 1 1 calc R
H30C H 1.0428 0.8816 0.6095 0.094 Uiso 1 1 calc R
C31 C 0.7916(3) 0.3131(2) 0.7998(2) 0.0446(7) Uani 1 1 d .
C32 C 0.6701(3) 0.3183(2) 0.86960(18) 0.0381(5) Uani 1 1 d .
C33 C 0.5393(3) 0.2475(2) 0.8277(2) 0.0430(6) Uani 1 1 d .
C34 C 0.5738(4) 0.1990(2) 0.7335(2) 0.0466(6) Uani 1 1 d .
C35 C 0.7294(4) 0.2379(2) 0.7144(2) 0.0481(7) Uani 1 1 d .
C36 C 0.9551(3) 0.3685(3) 0.8151(4) 0.0866(15) Uani 1 1 d .
H36A H 1.0350 0.3205 0.8419 0.130 Uiso 1 1 calc R
H36B H 0.9492 0.4362 0.8610 0.130 Uiso 1 1 calc R
H36C H 0.9881 0.3851 0.7526 0.130 Uiso 1 1 calc R
C37 C 0.6818(5) 0.3854(3) 0.9698(2) 0.0782(12) Uani 1 1 d .
H37A H 0.5728 0.4086 0.9870 0.117 Uiso 1 1 calc R
H37B H 0.7514 0.4496 0.9699 0.117 Uiso 1 1 calc R
H37C H 0.7290 0.3415 1.0176 0.117 Uiso 1 1 calc R
C38 C 0.3866(4) 0.2274(4) 0.8779(3) 0.0792(12) Uani 1 1 d .
H38A H 0.3657 0.2914 0.9256 0.119 Uiso 1 1 calc R
H38B H 0.4020 0.1638 0.9115 0.119 Uiso 1 1 calc R
H38C H 0.2936 0.2140 0.8291 0.119 Uiso 1 1 calc R
C39 C 0.4658(5) 0.1163(3) 0.6655(3) 0.0812(12) Uani 1 1 d .
H39A H 0.4903 0.0429 0.6798 0.122 Uiso 1 1 calc R
H39B H 0.4864 0.1206 0.5976 0.122 Uiso 1 1 calc R
H39C H 0.3511 0.1320 0.6753 0.122 Uiso 1 1 calc R
C40 C 0.8128(6) 0.2048(3) 0.6219(3) 0.0860(14) Uani 1 1 d .
H40A H 0.8971 0.2590 0.6164 0.129 Uiso 1 1 calc R
H40B H 0.7326 0.2001 0.5655 0.129 Uiso 1 1 calc R
H40C H 0.8631 0.1337 0.6235 0.129 Uiso 1 1 calc R
O1W O 0.8212(2) 0.41041(15) 0.43196(13) 0.0408(4) Uani 1 1 d D
H1WA H 0.756(3) 0.443(2) 0.397(2) 0.061 Uiso 1 1 d D
H1WB H 0.825(4) 0.444(2) 0.4893(11) 0.061 Uiso 1 1 d D

loop_
_atom_site_aniso_label
_atom_site_aniso_U_11
_atom_site_aniso_U_22
_atom_site_aniso_U_33
_atom_site_aniso_U_23
_atom_site_aniso_U_13
_atom_site_aniso_U_12
Fe1 0.02113(16) 0.02160(16) 0.02232(16) -0.00046(11) 0.00194(11) -0.00210(11)
Fe2 0.02388(17) 0.02573(17) 0.02969(18) 0.00740(13) 0.00496(12) -0.00104(12)
B1 0.0304(12) 0.0210(11) 0.0285(12) 0.0018(9) 0.0054(10) -0.0016(9)
O1 0.0376(9) 0.0399(9) 0.0339(9) -0.0051(7) 0.0156(7) -0.0079(7)
C1 0.0293(11) 0.0227(10) 0.0278(11) 0.0015(8) 0.0037(8) -0.0012(8)
C2 0.0344(11) 0.0281(11) 0.0256(11) 0.0027(9) 0.0045(9) -0.0038(9)
C3 0.0385(12) 0.0311(11) 0.0250(11) 0.0008(9) -0.0026(9) -0.0014(9)
C4 0.0262(11) 0.0290(11) 0.0345(12) -0.0008(9) -0.0057(9) -0.0011(8)
C5 0.0249(10) 0.0281(11) 0.0342(12) -0.0022(9) 0.0027(9) 0.0001(8)
C11 0.0290(11) 0.0218(10) 0.0292(11) 0.0036(8) 0.0053(8) 0.0000(8)
C12 0.0259(11) 0.0288(11) 0.0337(12) 0.0022(9) 0.0076(9) 0.0014(8)
C13 0.0234(11) 0.0398(13) 0.0455(14) 0.0115(11) 0.0067(9) 0.0004(9)
C14 0.0286(11) 0.0335(12) 0.0397(13) 0.0085(10) -0.0034(9) -0.0071(9)
C15 0.0318(11) 0.0286(11) 0.0291(11) 0.0056(9) 0.0006(9) -0.0043(9)
C21 0.0397(12) 0.0281(11) 0.0289(11) 0.0045(9) -0.0075(9) -0.0047(9)
C22 0.0255(11) 0.0377(12) 0.0350(12) 0.0085(10) -0.0003(9) 0.0026(9)
C23 0.0340(12) 0.0292(11) 0.0331(12) 0.0003(9) -0.0014(9) 0.0069(9)
C24 0.0296(11) 0.0242(11) 0.0437(13) 0.0078(10) -0.0017(10) -0.0019(9)
C25 0.0434(13) 0.0328(12) 0.0321(12) 0.0096(10) 0.0101(10) 0.0026(10)
C26 0.074(2) 0.0423(15) 0.0429(16) 0.0037(12) -0.0282(14) -0.0105(14)
C27 0.0272(13) 0.0663(19) 0.071(2) 0.0235(16) 0.0099(12) 0.0058(12)
C28 0.0634(17) 0.0397(14) 0.0397(15) -0.0101(12) -0.0041(12) 0.0174(13)
C29 0.0386(14) 0.0360(14) 0.088(2) 0.0202(14) -0.0082(14) -0.0123(11)
C30 0.088(2) 0.064(2) 0.0448(17) 0.0201(15) 0.0337(16) 0.0154(17)
C31 0.0204(11) 0.0400(13) 0.080(2) 0.0309(14) 0.0046(11) 0.0040(9)
C32 0.0353(12) 0.0428(13) 0.0365(13) 0.0088(11) -0.0012(10) 0.0112(10)
C33 0.0350(13) 0.0493(15) 0.0509(16) 0.0288(13) 0.0005(11) -0.0033(11)
C34 0.0593(17) 0.0293(12) 0.0533(16) 0.0175(12) -0.0042(13) -0.0024(11)
C35 0.0671(18) 0.0416(14) 0.0411(15) 0.0160(12) 0.0200(13) 0.0266(13)
C36 0.0235(14) 0.072(2) 0.175(4) 0.066(3) -0.0145(19) -0.0063(14)
C37 0.109(3) 0.077(2) 0.0416(17) -0.0001(16) -0.0204(18) 0.045(2)
C38 0.0439(17) 0.112(3) 0.103(3) 0.077(3) 0.0169(18) 0.0004(18)
C39 0.115(3) 0.0375(16) 0.087(3) 0.0163(17) -0.035(2) -0.0166(18)
C40 0.116(3) 0.086(3) 0.071(2) 0.035(2) 0.053(2) 0.063(2)
O1W 0.0409(10) 0.0432(10) 0.0364(10) 0.0009(8) 0.0008(8) 0.0011(8)

loop_
_atom_type_symbol
_atom_type_description
_atom_type_scat_dispersion_real
_atom_type_scat_dispersion_imag
_atom_type_scat_source
C C 0.0033 0.0016 'International Tables Vol C Tables 4.2.6.8 and 6.1.1.4'
H H 0.0000 0.0000 'International Tables Vol C Tables 4.2.6.8 and 6.1.1.4'
B B 0.0013 0.0007 'International Tables Vol C Tables 4.2.6.8 and 6.1.1.4'
Fe Fe 0.3463 0.8444 'International Tables Vol C Tables 4.2.6.8 and 6.1.1.4'
O O 0.0106 0.0060 'International Tables Vol C Tables 4.2.6.8 and 6.1.1.4'

loop_
_geom_angle_atom_site_label_1
_geom_angle_atom_site_label_2
_geom_angle_atom_site_label_3
_geom_angle
C24 Fe1 C23 40.76(10)
C24 Fe1 C2 159.29(9)
C23 Fe1 C2 123.62(9)
C24 Fe1 C22 68.57(9)
C23 Fe1 C22 40.79(9)
C2 Fe1 C22 108.46(9)
C24 Fe1 C5 120.37(9)
C23 Fe1 C5 154.72(9)
C2 Fe1 C5 68.33(9)
C22 Fe1 C5 163.47(9)
C24 Fe1 C25 41.10(10)
C23 Fe1 C25 68.95(9)
C2 Fe1 C25 158.71(9)
C22 Fe1 C25 68.72(9)
C5 Fe1 C25 108.02(10)
C24 Fe1 C4 105.34(9)
C23 Fe1 C4 118.80(9)
C2 Fe1 C4 68.20(9)
C22 Fe1 C4 154.91(9)
C5 Fe1 C4 40.54(9)
C25 Fe1 C4 123.58(10)
C24 Fe1 C21 68.68(9)
C23 Fe1 C21 68.44(9)
C2 Fe1 C21 123.23(9)
C22 Fe1 C21 40.38(9)
C5 Fe1 C21 126.70(9)
C25 Fe1 C21 40.99(10)
C4 Fe1 C21 162.08(10)
C24 Fe1 C3 121.90(9)
C23 Fe1 C3 105.42(9)
C2 Fe1 C3 40.62(9)
C22 Fe1 C3 120.75(9)
C5 Fe1 C3 68.14(9)
C25 Fe1 C3 159.38(10)
C4 Fe1 C3 40.38(9)
C21 Fe1 C3 157.15(10)
C24 Fe1 C1 157.09(9)
C23 Fe1 C1 161.50(9)
C2 Fe1 C1 41.09(8)
C22 Fe1 C1 125.61(9)
C5 Fe1 C1 41.31(8)
C25 Fe1 C1 122.20(9)
C4 Fe1 C1 69.30(8)
C21 Fe1 C1 109.26(9)
C3 Fe1 C1 69.22(9)
C35 Fe2 C34 40.69(12)
C35 Fe2 C15 107.47(10)
C34 Fe2 C15 119.14(10)
C35 Fe2 C33 68.03(11)
C34 Fe2 C33 40.10(12)
C15 Fe2 C33 153.22(10)
C35 Fe2 C14 122.97(11)
C34 Fe2 C14 104.40(10)
C15 Fe2 C14 40.78(9)
C33 Fe2 C14 117.87(10)
C35 Fe2 C32 69.03(10)
C34 Fe2 C32 68.44(11)
C15 Fe2 C32 164.91(10)
C33 Fe2 C32 40.49(10)
C14 Fe2 C32 153.59(10)
C35 Fe2 C12 158.79(11)
C34 Fe2 C12 159.87(11)
C15 Fe2 C12 68.57(9)
C33 Fe2 C12 125.11(10)
C14 Fe2 C12 68.53(9)
C32 Fe2 C12 109.05(10)
C35 Fe2 C31 41.50(12)
C34 Fe2 C31 69.01(11)
C15 Fe2 C31 126.81(10)
C33 Fe2 C31 68.40(10)
C14 Fe2 C31 162.20(12)
C32 Fe2 C31 41.00(11)
C12 Fe2 C31 123.11(10)
C35 Fe2 C13 159.17(12)
C34 Fe2 C13 122.05(11)
C15 Fe2 C13 68.32(10)
C33 Fe2 C13 106.02(10)
C14 Fe2 C13 40.57(10)
C32 Fe2 C13 120.28(10)
C12 Fe2 C13 40.59(9)
C31 Fe2 C13 156.90(12)
C35 Fe2 C11 121.98(10)
C34 Fe2 C11 155.90(11)
C15 Fe2 C11 41.30(8)
C33 Fe2 C11 163.43(11)
C14 Fe2 C11 69.53(9)
C32 Fe2 C11 127.11(10)
C12 Fe2 C11 41.24(8)
C31 Fe2 C11 109.37(9)
C13 Fe2 C11 69.24(9)
O1 B1 C1 118.05(19)
O1 B1 C11 116.57(19)
C1 B1 C11 125.37(19)
B1 O1 H1 118(2)
C2 C1 C5 105.33(18)
C2 C1 B1 129.65(19)
C5 C1 B1 124.63(19)
C2 C1 Fe1 68.80(12)
C5 C1 Fe1 68.89(12)
B1 C1 Fe1 121.06(16)
C3 C2 C1 109.60(19)
C3 C2 Fe1 70.35(13)
C1 C2 Fe1 70.11(12)
C3 C2 H2 125.2
C1 C2 H2 125.2
Fe1 C2 H2 125.9
C4 C3 C2 107.75(19)
C4 C3 Fe1 69.66(13)
C2 C3 Fe1 69.03(13)
C4 C3 H3 126.1
C2 C3 H3 126.1
Fe1 C3 H3 126.7
C3 C4 C5 108.12(19)
C3 C4 Fe1 69.96(13)
C5 C4 Fe1 69.42(12)
C3 C4 H4 125.9
C5 C4 H4 125.9
Fe1 C4 H4 126.3
C4 C5 C1 109.20(19)
C4 C5 Fe1 70.04(12)
C1 C5 Fe1 69.80(12)
C4 C5 H5 125.4
C1 C5 H5 125.4
Fe1 C5 H5 126.3
C12 C11 C15 105.47(18)
C12 C11 B1 128.80(19)
C15 C11 B1 125.31(19)
C12 C11 Fe2 68.83(12)
C15 C11 Fe2 68.65(12)
B1 C11 Fe2 121.15(15)
C13 C12 C11 109.1(2)
C13 C12 Fe2 69.84(13)
C11 C12 Fe2 69.92(12)
C13 C12 H12 125.5
C11 C12 H12 125.5
Fe2 C12 H12 126.4
C14 C13 C12 108.3(2)
C14 C13 Fe2 69.44(13)
C12 C13 Fe2 69.57(12)
C14 C13 H13 125.8
C12 C13 H13 125.8
Fe2 C13 H13 126.7
C13 C14 C15 107.90(19)
C13 C14 Fe2 69.99(13)
C15 C14 Fe2 69.59(13)
C13 C14 H14 126.0
C15 C14 H14 126.0
Fe2 C14 H14 125.9
C14 C15 C11 109.2(2)
C14 C15 Fe2 69.63(13)
C11 C15 Fe2 70.05(12)
C14 C15 H15 125.4
C11 C15 H15 125.4
Fe2 C15 H15 126.5
C22 C21 C25 108.14(19)
C22 C21 C26 125.9(2)
C25 C21 C26 125.8(2)
C22 C21 Fe1 69.39(13)
C25 C21 Fe1 69.18(13)
C26 C21 Fe1 130.39(18)
C21 C22 C23 108.4(2)
C21 C22 C27 125.4(2)
C23 C22 C27 126.2(2)
C21 C22 Fe1 70.23(13)
C23 C22 Fe1 69.27(12)
C27 C22 Fe1 127.32(18)
C24 C23 C22 108.1(2)
C24 C23 C28 125.7(2)
C22 C23 C28 126.2(2)
C24 C23 Fe1 69.59(13)
C22 C23 Fe1 69.94(13)
C28 C23 Fe1 127.45(18)
C23 C24 C25 108.34(19)
C23 C24 C29 125.1(2)
C25 C24 C29 126.5(2)
C23 C24 Fe1 69.65(13)
C25 C24 Fe1 69.90(13)
C29 C24 Fe1 127.34(17)
C24 C25 C21 107.1(2)
C24 C25 C30 127.0(2)
C21 C25 C30 125.8(2)
C24 C25 Fe1 69.00(13)
C21 C25 Fe1 69.83(13)
C30 C25 Fe1 128.0(2)
C21 C26 H26A 109.5
C21 C26 H26B 109.5
H26A C26 H26B 109.5
C21 C26 H26C 109.5
H26A C26 H26C 109.5
H26B C26 H26C 109.5
C22 C27 H27A 109.5
C22 C27 H27B 109.5
H27A C27 H27B 109.5
C22 C27 H27C 109.5
H27A C27 H27C 109.5
H27B C27 H27C 109.5
C23 C28 H28A 109.5
C23 C28 H28B 109.5
H28A C28 H28B 109.5
C23 C28 H28C 109.5
H28A C28 H28C 109.5
H28B C28 H28C 109.5
C24 C29 H29A 109.5
C24 C29 H29B 109.5
H29A C29 H29B 109.5
C24 C29 H29C 109.5
H29A C29 H29C 109.5
H29B C29 H29C 109.5
C25 C30 H30A 109.5
C25 C30 H30B 109.5
H30A C30 H30B 109.5
C25 C30 H30C 109.5
H30A C30 H30C 109.5
H30B C30 H30C 109.5
C32 C31 C35 106.8(2)
C32 C31 C36 126.4(3)
C35 C31 C36 126.7(3)
C32 C31 Fe2 69.38(13)
C35 C31 Fe2 68.90(15)
C36 C31 Fe2 129.80(19)
C33 C32 C31 107.7(2)
C33 C32 C37 126.4(3)
C31 C32 C37 125.9(3)
C33 C32 Fe2 69.64(14)
C31 C32 Fe2 69.62(15)
C37 C32 Fe2 127.0(2)
C34 C33 C32 109.4(2)
C34 C33 C38 125.7(3)
C32 C33 C38 124.8(3)
C34 C33 Fe2 69.85(15)
C32 C33 Fe2 69.87(14)
C38 C33 Fe2 126.8(2)
C33 C34 C35 108.2(2)
C33 C34 C39 125.6(3)
C35 C34 C39 126.1(3)
C33 C34 Fe2 70.04(15)
C35 C34 Fe2 69.62(14)
C39 C34 Fe2 127.6(2)
C34 C35 C31 107.8(2)
C34 C35 C40 125.2(3)
C31 C35 C40 127.0(3)
C34 C35 Fe2 69.69(15)
C31 C35 Fe2 69.61(14)
C40 C35 Fe2 126.7(2)
C31 C36 H36A 109.5
C31 C36 H36B 109.5
H36A C36 H36B 109.5
C31 C36 H36C 109.5
H36A C36 H36C 109.5
H36B C36 H36C 109.5
C32 C37 H37A 109.5
C32 C37 H37B 109.5
H37A C37 H37B 109.5
C32 C37 H37C 109.5
H37A C37 H37C 109.5
H37B C37 H37C 109.5
C33 C38 H38A 109.5
C33 C38 H38B 109.5
H38A C38 H38B 109.5
C33 C38 H38C 109.5
H38A C38 H38C 109.5
H38B C38 H38C 109.5
C34 C39 H39A 109.5
C34 C39 H39B 109.5
H39A C39 H39B 109.5
C34 C39 H39C 109.5
H39A C39 H39C 109.5
H39B C39 H39C 109.5
C35 C40 H40A 109.5
C35 C40 H40B 109.5
H40A C40 H40B 109.5
C35 C40 H40C 109.5
H40A C40 H40C 109.5
H40B C40 H40C 109.5
H1WA O1W H1WB 108(3)

loop_
_geom_bond_atom_site_label_1
_geom_bond_atom_site_label_2
_geom_bond_distance
Fe1 C24 2.043(2)
Fe1 C23 2.044(2)
Fe1 C2 2.050(2)
Fe1 C22 2.053(2)
Fe1 C5 2.055(2)
Fe1 C25 2.055(2)
Fe1 C4 2.064(2)
Fe1 C21 2.064(2)
Fe1 C3 2.068(2)
Fe1 C1 2.068(2)
Fe2 C35 2.047(3)
Fe2 C34 2.048(3)
Fe2 C15 2.050(2)
Fe2 C33 2.051(2)
Fe2 C14 2.051(2)
Fe2 C32 2.054(2)
Fe2 C12 2.055(2)
Fe2 C31 2.057(2)
Fe2 C13 2.058(2)
Fe2 C11 2.069(2)
B1 O1 1.380(3)
B1 C1 1.554(3)
B1 C11 1.560(3)
O1 H1 0.834(10)
C1 C2 1.445(3)
C1 C5 1.454(3)
C2 C3 1.429(3)
C2 H2 0.9500
C3 C4 1.426(3)
C3 H3 0.9500
C4 C5 1.427(3)
C4 H4 0.9500
C5 H5 0.9500
C11 C12 1.452(3)
C11 C15 1.453(3)
C12 C13 1.427(3)
C12 H12 0.9500
C13 C14 1.425(4)
C13 H13 0.9500
C14 C15 1.429(3)
C14 H14 0.9500
C15 H15 0.9500
C21 C22 1.421(3)
C21 C25 1.442(3)
C21 C26 1.514(3)
C22 C23 1.428(3)
C22 C27 1.514(3)
C23 C24 1.424(3)
C23 C28 1.511(3)
C24 C25 1.439(3)
C24 C29 1.507(3)
C25 C30 1.502(3)
C26 H26A 0.9800
C26 H26B 0.9800
C26 H26C 0.9800
C27 H27A 0.9800
C27 H27B 0.9800
C27 H27C 0.9800
C28 H28A 0.9800
C28 H28B 0.9800
C28 H28C 0.9800
C29 H29A 0.9800
C29 H29B 0.9800
C29 H29C 0.9800
C30 H30A 0.9800
C30 H30B 0.9800
C30 H30C 0.9800
C31 C32 1.440(4)
C31 C35 1.454(4)
C31 C36 1.494(4)
C32 C33 1.420(4)
C32 C37 1.507(4)
C33 C34 1.405(4)
C33 C38 1.520(4)
C34 C35 1.424(4)
C34 C39 1.521(4)
C35 C40 1.506(4)
C36 H36A 0.9800
C36 H36B 0.9800
C36 H36C 0.9800
C37 H37A 0.9800
C37 H37B 0.9800
C37 H37C 0.9800
C38 H38A 0.9800
C38 H38B 0.9800
C38 H38C 0.9800
C39 H39A 0.9800
C39 H39B 0.9800
C39 H39C 0.9800
C40 H40A 0.9800
C40 H40B 0.9800
C40 H40C 0.9800
O1W H1WA 0.845(10)
O1W H1WB 0.838(10)

loop_
_geom_hbond_atom_site_label_D
_geom_hbond_atom_site_label_H
_geom_hbond_atom_site_label_A
_geom_hbond_distance_DH
_geom_hbond_distance_HA
_geom_hbond_distance_DA
_geom_hbond_angle_DHA
_geom_hbond_site_symmetry_A
O1 H1 O1W 0.834(10) 1.997(15) 2.789(2) 158(3) 2_766
O1W H1WB O1 0.838(10) 1.931(12) 2.758(2) 169(3) .

loop_
_geom_torsion_atom_site_label_1
_geom_torsion_atom_site_label_2
_geom_torsion_atom_site_label_3
_geom_torsion_atom_site_label_4
_geom_torsion
O1 B1 C1 C2 178.3(2)
C11 B1 C1 C2 -1.9(4)
O1 B1 C1 C5 6.6(3)
C11 B1 C1 C5 -173.6(2)
O1 B1 C1 Fe1 91.2(2)
C11 B1 C1 Fe1 -89.1(2)
C24 Fe1 C1 C2 160.5(2)
C23 Fe1 C1 C2 -39.4(3)
C22 Fe1 C1 C2 -76.78(16)
C5 Fe1 C1 C2 116.98(18)
C25 Fe1 C1 C2 -162.39(13)
C4 Fe1 C1 C2 80.17(14)
C21 Fe1 C1 C2 -118.85(14)
C3 Fe1 C1 C2 36.86(13)
C24 Fe1 C1 C5 43.5(3)
C23 Fe1 C1 C5 -156.4(3)
C2 Fe1 C1 C5 -116.98(18)
C22 Fe1 C1 C5 166.24(13)
C25 Fe1 C1 C5 80.62(15)
C4 Fe1 C1 C5 -36.82(13)
C21 Fe1 C1 C5 124.16(14)
C3 Fe1 C1 C5 -80.12(14)
C24 Fe1 C1 B1 -75.1(3)
C23 Fe1 C1 B1 85.0(3)
C2 Fe1 C1 B1 124.4(2)
C22 Fe1 C1 B1 47.6(2)
C5 Fe1 C1 B1 -118.6(2)
C25 Fe1 C1 B1 -38.0(2)
C4 Fe1 C1 B1 -155.40(19)
C21 Fe1 C1 B1 5.6(2)
C3 Fe1 C1 B1 161.29(19)
C5 C1 C2 C3 0.1(3)
B1 C1 C2 C3 -172.8(2)
Fe1 C1 C2 C3 -59.44(16)
C5 C1 C2 Fe1 59.54(15)
B1 C1 C2 Fe1 -113.4(2)
C24 Fe1 C2 C3 -37.9(3)
C23 Fe1 C2 C3 -73.47(16)
C22 Fe1 C2 C3 -116.03(14)
C5 Fe1 C2 C3 81.25(14)
C25 Fe1 C2 C3 165.3(2)
C4 Fe1 C2 C3 37.45(13)
C21 Fe1 C2 C3 -158.18(14)
C1 Fe1 C2 C3 120.52(19)
C24 Fe1 C2 C1 -158.4(2)
C23 Fe1 C2 C1 166.01(12)
C22 Fe1 C2 C1 123.45(13)
C5 Fe1 C2 C1 -39.27(12)
C25 Fe1 C2 C1 44.8(3)
C4 Fe1 C2 C1 -83.07(14)
C21 Fe1 C2 C1 81.29(15)
C3 Fe1 C2 C1 -120.52(19)
C1 C2 C3 C4 0.2(3)
Fe1 C2 C3 C4 -59.10(16)
C1 C2 C3 Fe1 59.30(16)
C24 Fe1 C3 C4 -75.47(15)
C23 Fe1 C3 C4 -116.55(13)
C2 Fe1 C3 C4 119.36(19)
C22 Fe1 C3 C4 -157.97(13)
C5 Fe1 C3 C4 37.61(13)
C25 Fe1 C3 C4 -45.5(3)
C21 Fe1 C3 C4 172.6(2)
C1 Fe1 C3 C4 82.09(13)
C24 Fe1 C3 C2 165.17(13)
C23 Fe1 C3 C2 124.09(14)
C22 Fe1 C3 C2 82.66(15)
C5 Fe1 C3 C2 -81.75(14)
C25 Fe1 C3 C2 -164.9(2)
C4 Fe1 C3 C2 -119.36(19)
C21 Fe1 C3 C2 53.2(3)
C1 Fe1 C3 C2 -37.27(13)
C2 C3 C4 C5 -0.4(3)
Fe1 C3 C4 C5 -59.13(16)
C2 C3 C4 Fe1 58.71(16)
C24 Fe1 C4 C3 121.55(14)
C23 Fe1 C4 C3 79.75(15)
C2 Fe1 C4 C3 -37.67(13)
C22 Fe1 C4 C3 49.5(3)
C5 Fe1 C4 C3 -119.38(19)
C25 Fe1 C4 C3 162.45(13)
C21 Fe1 C4 C3 -170.6(3)
C1 Fe1 C4 C3 -81.90(14)
C24 Fe1 C4 C5 -119.07(14)
C23 Fe1 C4 C5 -160.87(14)
C2 Fe1 C4 C5 81.71(14)
C22 Fe1 C4 C5 168.84(19)
C25 Fe1 C4 C5 -78.17(16)
C21 Fe1 C4 C5 -51.2(3)
C3 Fe1 C4 C5 119.38(19)
C1 Fe1 C4 C5 37.48(13)
C3 C4 C5 C1 0.5(3)
Fe1 C4 C5 C1 -58.97(16)
C3 C4 C5 Fe1 59.47(16)
C2 C1 C5 C4 -0.4(2)
B1 C1 C5 C4 173.0(2)
Fe1 C1 C5 C4 59.12(16)
C2 C1 C5 Fe1 -59.48(15)
B1 C1 C5 Fe1 113.9(2)
C24 Fe1 C5 C4 77.68(16)
C23 Fe1 C5 C4 42.3(3)
C2 Fe1 C5 C4 -81.35(14)
C22 Fe1 C5 C4 -163.2(3)
C25 Fe1 C5 C4 120.97(14)
C21 Fe1 C5 C4 162.59(14)
C3 Fe1 C5 C4 -37.46(14)
C1 Fe1 C5 C4 -120.42(19)
C24 Fe1 C5 C1 -161.90(13)
C23 Fe1 C5 C1 162.7(2)
C2 Fe1 C5 C1 39.07(12)
C22 Fe1 C5 C1 -42.8(4)
C25 Fe1 C5 C1 -118.61(14)
C4 Fe1 C5 C1 120.42(19)
C21 Fe1 C5 C1 -76.99(16)
C3 Fe1 C5 C1 82.96(14)
O1 B1 C11 C12 178.0(2)
C1 B1 C11 C12 -1.8(4)
O1 B1 C11 C15 6.5(3)
C1 B1 C11 C15 -173.3(2)
O1 B1 C11 Fe2 91.1(2)
C1 B1 C11 Fe2 -88.6(2)
C35 Fe2 C11 C12 -162.75(15)
C34 Fe2 C11 C12 159.8(2)
C15 Fe2 C11 C12 117.29(18)
C33 Fe2 C11 C12 -39.3(4)
C14 Fe2 C11 C12 80.39(14)
C32 Fe2 C11 C12 -76.00(16)
C31 Fe2 C11 C12 -118.51(15)
C13 Fe2 C11 C12 36.91(13)
C35 Fe2 C11 C15 79.96(16)
C34 Fe2 C11 C15 42.5(3)
C33 Fe2 C11 C15 -156.6(3)
C14 Fe2 C11 C15 -36.90(13)
C32 Fe2 C11 C15 166.71(13)
C12 Fe2 C11 C15 -117.29(18)
C31 Fe2 C11 C15 124.20(15)
C13 Fe2 C11 C15 -80.37(14)
C35 Fe2 C11 B1 -39.3(2)
C34 Fe2 C11 B1 -76.8(3)
C15 Fe2 C11 B1 -119.3(2)
C33 Fe2 C11 B1 84.2(4)
C14 Fe2 C11 B1 -156.16(19)
C32 Fe2 C11 B1 47.4(2)
C12 Fe2 C11 B1 123.4(2)
C31 Fe2 C11 B1 4.9(2)
C13 Fe2 C11 B1 160.4(2)
C15 C11 C12 C13 0.2(2)
B1 C11 C12 C13 -172.6(2)
Fe2 C11 C12 C13 -59.03(16)
C15 C11 C12 Fe2 59.19(14)
B1 C11 C12 Fe2 -113.6(2)
C35 Fe2 C12 C13 164.4(3)
C34 Fe2 C12 C13 -35.4(4)
C15 Fe2 C12 C13 81.26(15)
C33 Fe2 C12 C13 -72.42(17)
C14 Fe2 C12 C13 37.30(14)
C32 Fe2 C12 C13 -114.63(15)
C31 Fe2 C12 C13 -157.91(15)
C11 Fe2 C12 C13 120.32(19)
C35 Fe2 C12 C11 44.0(3)
C34 Fe2 C12 C11 -155.8(3)
C15 Fe2 C12 C11 -39.06(13)
C33 Fe2 C12 C11 167.25(13)
C14 Fe2 C12 C11 -83.02(14)
C32 Fe2 C12 C11 125.04(14)
C31 Fe2 C12 C11 81.76(16)
C13 Fe2 C12 C11 -120.32(19)
C11 C12 C13 C14 0.3(3)
Fe2 C12 C13 C14 -58.79(17)
C11 C12 C13 Fe2 59.08(16)
C35 Fe2 C13 C14 -44.2(3)
C34 Fe2 C13 C14 -73.74(17)
C15 Fe2 C13 C14 37.94(13)
C33 Fe2 C13 C14 -114.35(15)
C32 Fe2 C13 C14 -155.89(14)
C12 Fe2 C13 C14 119.88(19)
C31 Fe2 C13 C14 173.3(2)
C11 Fe2 C13 C14 82.39(14)
C35 Fe2 C13 C12 -164.1(3)
C34 Fe2 C13 C12 166.38(14)
C15 Fe2 C13 C12 -81.94(14)
C33 Fe2 C13 C12 125.77(15)
C14 Fe2 C13 C12 -119.88(19)
C32 Fe2 C13 C12 84.23(16)
C31 Fe2 C13 C12 53.4(3)
C11 Fe2 C13 C12 -37.49(13)
C12 C13 C14 C15 -0.6(3)
Fe2 C13 C14 C15 -59.50(16)
C12 C13 C14 Fe2 58.87(16)
C35 Fe2 C14 C13 162.80(15)
C34 Fe2 C14 C13 122.85(15)
C15 Fe2 C14 C13 -118.98(19)
C33 Fe2 C14 C13 82.10(16)
C32 Fe2 C14 C13 52.5(3)
C12 Fe2 C14 C13 -37.32(13)
C31 Fe2 C14 C13 -171.3(3)
C11 Fe2 C14 C13 -81.63(14)
C35 Fe2 C14 C15 -78.22(17)
C34 Fe2 C14 C15 -118.17(15)
C33 Fe2 C14 C15 -158.92(14)
C32 Fe2 C14 C15 171.5(2)
C12 Fe2 C14 C15 81.66(14)
C31 Fe2 C14 C15 -52.4(3)
C13 Fe2 C14 C15 118.98(19)
C11 Fe2 C14 C15 37.35(13)
C13 C14 C15 C11 0.7(3)
Fe2 C14 C15 C11 -59.01(16)
C13 C14 C15 Fe2 59.75(17)
C12 C11 C15 C14 -0.6(2)
B1 C11 C15 C14 172.6(2)
Fe2 C11 C15 C14 58.76(16)
C12 C11 C15 Fe2 -59.31(15)
B1 C11 C15 Fe2 113.8(2)
C35 Fe2 C15 C14 120.57(16)
C34 Fe2 C15 C14 77.85(17)
C33 Fe2 C15 C14 44.9(3)
C32 Fe2 C15 C14 -165.3(3)
C12 Fe2 C15 C14 -81.54(14)
C31 Fe2 C15 C14 162.40(15)
C13 Fe2 C15 C14 -37.75(14)
C11 Fe2 C15 C14 -120.55(19)
C35 Fe2 C15 C11 -118.88(15)
C34 Fe2 C15 C11 -161.60(14)
C33 Fe2 C15 C11 165.4(2)
C14 Fe2 C15 C11 120.55(19)
C32 Fe2 C15 C11 -44.8(4)
C12 Fe2 C15 C11 39.01(12)
C31 Fe2 C15 C11 -77.05(17)
C13 Fe2 C15 C11 82.80(14)
C24 Fe1 C21 C22 -81.57(15)
C23 Fe1 C21 C22 -37.63(14)
C2 Fe1 C21 C22 79.29(15)
C5 Fe1 C21 C22 165.72(13)
C25 Fe1 C21 C22 -119.93(19)
C4 Fe1 C21 C22 -155.1(3)
C3 Fe1 C21 C22 40.7(3)
C1 Fe1 C21 C22 122.77(14)
C24 Fe1 C21 C25 38.35(14)
C23 Fe1 C21 C25 82.29(14)
C2 Fe1 C21 C25 -160.78(13)
C22 Fe1 C21 C25 119.93(19)
C5 Fe1 C21 C25 -74.36(16)
C4 Fe1 C21 C25 -35.2(3)
C3 Fe1 C21 C25 160.7(2)
C1 Fe1 C21 C25 -117.30(14)
C24 Fe1 C21 C26 158.2(3)
C23 Fe1 C21 C26 -157.8(3)
C2 Fe1 C21 C26 -40.9(3)
C22 Fe1 C21 C26 -120.2(3)
C5 Fe1 C21 C26 45.5(3)
C25 Fe1 C21 C26 119.9(3)
C4 Fe1 C21 C26 84.7(4)
C3 Fe1 C21 C26 -79.5(4)
C1 Fe1 C21 C26 2.6(3)
C25 C21 C22 C23 0.5(3)
C26 C21 C22 C23 -175.4(2)
Fe1 C21 C22 C23 58.95(16)
C25 C21 C22 C27 179.2(2)
C26 C21 C22 C27 3.3(4)
Fe1 C21 C22 C27 -122.3(2)
C25 C21 C22 Fe1 -58.48(16)
C26 C21 C22 Fe1 125.6(3)
C24 Fe1 C22 C21 81.87(14)
C23 Fe1 C22 C21 119.6(2)
C2 Fe1 C22 C21 -119.94(14)
C5 Fe1 C22 C21 -44.0(4)
C25 Fe1 C22 C21 37.60(13)
C4 Fe1 C22 C21 162.2(2)
C3 Fe1 C22 C21 -162.85(13)
C1 Fe1 C22 C21 -77.53(16)
C24 Fe1 C22 C23 -37.75(14)
C2 Fe1 C22 C23 120.43(14)
C5 Fe1 C22 C23 -163.7(3)
C25 Fe1 C22 C23 -82.03(15)
C4 Fe1 C22 C23 42.6(3)
C21 Fe1 C22 C23 -119.6(2)
C3 Fe1 C22 C23 77.53(16)
C1 Fe1 C22 C23 162.85(13)
C24 Fe1 C22 C27 -158.1(3)
C23 Fe1 C22 C27 -120.3(3)
C2 Fe1 C22 C27 0.1(3)
C5 Fe1 C22 C27 76.0(4)
C25 Fe1 C22 C27 157.6(3)
C4 Fe1 C22 C27 -77.8(3)
C21 Fe1 C22 C27 120.0(3)
C3 Fe1 C22 C27 -42.8(3)
C1 Fe1 C22 C27 42.5(3)
C21 C22 C23 C24 -0.2(3)
C27 C22 C23 C24 -178.9(2)
Fe1 C22 C23 C24 59.37(16)
C21 C22 C23 C28 178.1(2)
C27 C22 C23 C28 -0.6(4)
Fe1 C22 C23 C28 -122.3(2)
C21 C22 C23 Fe1 -59.54(16)
C27 C22 C23 Fe1 121.8(3)
C2 Fe1 C23 C24 161.65(13)
C22 Fe1 C23 C24 -119.2(2)
C5 Fe1 C23 C24 50.0(3)
C25 Fe1 C23 C24 -37.79(14)
C4 Fe1 C23 C24 79.90(16)
C21 Fe1 C23 C24 -81.94(15)
C3 Fe1 C23 C24 121.30(14)
C1 Fe1 C23 C24 -168.3(2)
C24 Fe1 C23 C22 119.2(2)
C2 Fe1 C23 C22 -79.14(16)
C5 Fe1 C23 C22 169.2(2)
C25 Fe1 C23 C22 81.42(15)
C4 Fe1 C23 C22 -160.89(14)
C21 Fe1 C23 C22 37.27(14)
C3 Fe1 C23 C22 -119.49(14)
C1 Fe1 C23 C22 -49.1(3)
C24 Fe1 C23 C28 -120.0(3)
C2 Fe1 C23 C28 41.7(3)
C22 Fe1 C23 C28 120.8(3)
C5 Fe1 C23 C28 -70.0(3)
C25 Fe1 C23 C28 -157.8(3)
C4 Fe1 C23 C28 -40.1(3)
C21 Fe1 C23 C28 158.1(3)
C3 Fe1 C23 C28 1.3(3)
C1 Fe1 C23 C28 71.7(4)
C22 C23 C24 C25 -0.2(3)
C28 C23 C24 C25 -178.5(2)
Fe1 C23 C24 C25 59.40(16)
C22 C23 C24 C29 178.4(2)
C28 C23 C24 C29 0.1(4)
Fe1 C23 C24 C29 -122.0(2)
C22 C23 C24 Fe1 -59.58(16)
C28 C23 C24 Fe1 122.1(2)
C2 Fe1 C24 C23 -47.9(3)
C22 Fe1 C24 C23 37.77(13)
C5 Fe1 C24 C23 -157.72(13)
C25 Fe1 C24 C23 119.54(19)
C4 Fe1 C24 C23 -116.54(14)
C21 Fe1 C24 C23 81.28(14)
C3 Fe1 C24 C23 -75.98(15)
C1 Fe1 C24 C23 170.5(2)
C23 Fe1 C24 C25 -119.54(19)
C2 Fe1 C24 C25 -167.4(2)
C22 Fe1 C24 C25 -81.77(15)
C5 Fe1 C24 C25 82.73(15)
C4 Fe1 C24 C25 123.92(14)
C21 Fe1 C24 C25 -38.26(14)
C3 Fe1 C24 C25 164.48(14)
C1 Fe1 C24 C25 50.9(3)
C23 Fe1 C24 C29 119.3(3)
C2 Fe1 C24 C29 71.4(4)
C22 Fe1 C24 C29 157.1(3)
C5 Fe1 C24 C29 -38.4(3)
C25 Fe1 C24 C29 -121.2(3)
C4 Fe1 C24 C29 2.8(3)
C21 Fe1 C24 C29 -159.4(3)
C3 Fe1 C24 C29 43.3(3)
C1 Fe1 C24 C29 -70.2(4)
C23 C24 C25 C21 0.5(3)
C29 C24 C25 C21 -178.1(2)
Fe1 C24 C25 C21 59.71(16)
C23 C24 C25 C30 178.4(3)
C29 C24 C25 C30 -0.2(4)
Fe1 C24 C25 C30 -122.4(3)
C23 C24 C25 Fe1 -59.24(16)
C29 C24 C25 Fe1 122.2(2)
C22 C21 C25 C24 -0.6(3)
C26 C21 C25 C24 175.3(2)
Fe1 C21 C25 C24 -59.19(16)
C22 C21 C25 C30 -178.5(3)
C26 C21 C25 C30 -2.6(4)
Fe1 C21 C25 C30 122.9(3)
C22 C21 C25 Fe1 58.61(16)
C26 C21 C25 Fe1 -125.5(3)
C23 Fe1 C25 C24 37.49(13)
C2 Fe1 C25 C24 167.7(2)
C22 Fe1 C25 C24 81.38(14)
C5 Fe1 C25 C24 -115.85(14)
C4 Fe1 C25 C24 -73.85(16)
C21 Fe1 C25 C24 118.43(19)
C3 Fe1 C25 C24 -40.2(3)
C1 Fe1 C25 C24 -159.07(13)
C24 Fe1 C25 C21 -118.43(19)
C23 Fe1 C25 C21 -80.94(14)
C2 Fe1 C25 C21 49.3(3)
C22 Fe1 C25 C21 -37.06(13)
C5 Fe1 C25 C21 125.72(13)
C4 Fe1 C25 C21 167.72(13)
C3 Fe1 C25 C21 -158.6(2)
C1 Fe1 C25 C21 82.50(15)
C24 Fe1 C25 C30 121.3(3)
C23 Fe1 C25 C30 158.8(3)
C2 Fe1 C25 C30 -71.0(4)
C22 Fe1 C25 C30 -157.4(3)
C5 Fe1 C25 C30 5.4(3)
C4 Fe1 C25 C30 47.4(3)
C21 Fe1 C25 C30 -120.3(3)
C3 Fe1 C25 C30 81.1(4)
C1 Fe1 C25 C30 -37.8(3)
C35 Fe2 C31 C32 -118.5(2)
C34 Fe2 C31 C32 -80.86(17)
C15 Fe2 C31 C32 167.76(14)
C33 Fe2 C31 C32 -37.69(16)
C14 Fe2 C31 C32 -152.0(3)
C12 Fe2 C31 C32 81.02(17)
C13 Fe2 C31 C32 42.4(3)
C11 Fe2 C31 C32 124.78(15)
C34 Fe2 C31 C35 37.63(16)
C15 Fe2 C31 C35 -73.75(17)
C33 Fe2 C31 C35 80.80(17)
C14 Fe2 C31 C35 -33.5(4)
C32 Fe2 C31 C35 118.5(2)
C12 Fe2 C31 C35 -160.49(15)
C13 Fe2 C31 C35 160.9(2)
C11 Fe2 C31 C35 -116.73(15)
C35 Fe2 C31 C36 120.8(4)
C34 Fe2 C31 C36 158.4(4)
C15 Fe2 C31 C36 47.0(4)
C33 Fe2 C31 C36 -158.4(4)
C14 Fe2 C31 C36 87.2(5)
C32 Fe2 C31 C36 -120.8(4)
C12 Fe2 C31 C36 -39.7(4)
C13 Fe2 C31 C36 -78.3(4)
C11 Fe2 C31 C36 4.0(4)
C35 C31 C32 C33 0.5(3)
C36 C31 C32 C33 -175.6(3)
Fe2 C31 C32 C33 59.48(17)
C35 C31 C32 C37 179.4(3)
C36 C31 C32 C37 3.3(4)
Fe2 C31 C32 C37 -121.6(3)
C35 C31 C32 Fe2 -58.94(17)
C36 C31 C32 Fe2 124.9(3)
C35 Fe2 C32 C33 -80.32(18)
C34 Fe2 C32 C33 -36.51(17)
C15 Fe2 C32 C33 -159.6(3)
C14 Fe2 C32 C33 42.3(3)
C12 Fe2 C32 C33 122.18(16)
C31 Fe2 C32 C33 -118.9(2)
C13 Fe2 C32 C33 78.95(18)
C11 Fe2 C32 C33 164.77(15)
C35 Fe2 C32 C31 38.59(16)
C34 Fe2 C32 C31 82.40(17)
C15 Fe2 C32 C31 -40.7(4)
C33 Fe2 C32 C31 118.9(2)
C14 Fe2 C32 C31 161.2(2)
C12 Fe2 C32 C31 -118.92(15)
C13 Fe2 C32 C31 -162.14(15)
C11 Fe2 C32 C31 -76.33(17)
C35 Fe2 C32 C37 158.9(3)
C34 Fe2 C32 C37 -157.3(3)
C15 Fe2 C32 C37 79.6(5)
C33 Fe2 C32 C37 -120.8(4)
C14 Fe2 C32 C37 -78.5(4)
C12 Fe2 C32 C37 1.4(3)
C31 Fe2 C32 C37 120.3(4)
C13 Fe2 C32 C37 -41.9(3)
C11 Fe2 C32 C37 43.9(3)
C31 C32 C33 C34 -0.7(3)
C37 C32 C33 C34 -179.6(3)
Fe2 C32 C33 C34 58.78(18)
C31 C32 C33 C38 179.0(3)
C37 C32 C33 C38 0.1(4)
Fe2 C32 C33 C38 -121.5(3)
C31 C32 C33 Fe2 -59.47(17)
C37 C32 C33 Fe2 121.6(3)
C35 Fe2 C33 C34 -37.80(17)
C15 Fe2 C33 C34 47.6(3)
C14 Fe2 C33 C34 78.98(18)
C32 Fe2 C33 C34 -120.8(2)
C12 Fe2 C33 C34 161.25(15)
C31 Fe2 C33 C34 -82.65(18)
C13 Fe2 C33 C34 121.06(17)
C11 Fe2 C33 C34 -168.1(3)
C35 Fe2 C33 C32 83.01(17)
C34 Fe2 C33 C32 120.8(2)
C15 Fe2 C33 C32 168.37(19)
C14 Fe2 C33 C32 -160.22(14)
C12 Fe2 C33 C32 -77.94(17)
C31 Fe2 C33 C32 38.15(16)
C13 Fe2 C33 C32 -118.14(15)
C11 Fe2 C33 C32 -47.3(4)
C35 Fe2 C33 C38 -158.0(3)
C34 Fe2 C33 C38 -120.2(4)
C15 Fe2 C33 C38 -72.6(4)
C14 Fe2 C33 C38 -41.2(3)
C32 Fe2 C33 C38 119.0(4)
C12 Fe2 C33 C38 41.1(3)
C31 Fe2 C33 C38 157.2(3)
C13 Fe2 C33 C38 0.9(3)
C11 Fe2 C33 C38 71.8(5)
C32 C33 C34 C35 0.6(3)
C38 C33 C34 C35 -179.1(3)
Fe2 C33 C34 C35 59.36(18)
C32 C33 C34 C39 178.6(3)
C38 C33 C34 C39 -1.1(5)
Fe2 C33 C34 C39 -122.6(3)
C32 C33 C34 Fe2 -58.78(18)
C38 C33 C34 Fe2 121.5(3)
C35 Fe2 C34 C33 119.3(2)
C15 Fe2 C34 C33 -157.62(14)
C14 Fe2 C34 C33 -116.38(16)
C32 Fe2 C34 C33 36.85(15)
C12 Fe2 C34 C33 -49.8(4)
C31 Fe2 C34 C33 81.00(17)
C13 Fe2 C34 C33 -76.25(18)
C11 Fe2 C34 C33 171.7(2)
C15 Fe2 C34 C35 83.04(18)
C33 Fe2 C34 C35 -119.3(2)
C14 Fe2 C34 C35 124.28(17)
C32 Fe2 C34 C35 -82.49(17)
C12 Fe2 C34 C35 -169.2(3)
C31 Fe2 C34 C35 -38.35(17)
C13 Fe2 C34 C35 164.41(16)
C11 Fe2 C34 C35 52.4(3)
C35 Fe2 C34 C39 -120.5(4)
C15 Fe2 C34 C39 -37.4(4)
C33 Fe2 C34 C39 120.2(4)
C14 Fe2 C34 C39 3.8(3)
C32 Fe2 C34 C39 157.0(4)
C12 Fe2 C34 C39 70.4(5)
C31 Fe2 C34 C39 -158.8(4)
C13 Fe2 C34 C39 44.0(4)
C11 Fe2 C34 C39 -68.1(4)
C33 C34 C35 C31 -0.2(3)
C39 C34 C35 C31 -178.3(3)
Fe2 C34 C35 C31 59.39(17)
C33 C34 C35 C40 179.1(3)
C39 C34 C35 C40 1.1(5)
Fe2 C34 C35 C40 -121.3(3)
C33 C34 C35 Fe2 -59.62(19)
C39 C34 C35 Fe2 122.3(3)
C32 C31 C35 C34 -0.2(3)
C36 C31 C35 C34 175.9(3)
Fe2 C31 C35 C34 -59.44(18)
C32 C31 C35 C40 -179.5(3)
C36 C31 C35 C40 -3.4(4)
Fe2 C31 C35 C40 121.2(3)
C32 C31 C35 Fe2 59.25(17)
C36 C31 C35 Fe2 -124.6(3)
C15 Fe2 C35 C34 -114.65(16)
C33 Fe2 C35 C34 37.26(16)
C14 Fe2 C35 C34 -72.56(19)
C32 Fe2 C35 C34 80.91(17)
C12 Fe2 C35 C34 169.7(2)
C31 Fe2 C35 C34 119.0(2)
C13 Fe2 C35 C34 -39.8(4)
C11 Fe2 C35 C34 -157.60(15)
C34 Fe2 C35 C31 -119.0(2)
C15 Fe2 C35 C31 126.31(15)
C33 Fe2 C35 C31 -81.78(16)
C14 Fe2 C35 C31 168.39(14)
C32 Fe2 C35 C31 -38.14(15)
C12 Fe2 C35 C31 50.6(3)
C13 Fe2 C35 C31 -158.9(3)
C11 Fe2 C35 C31 83.36(16)
C34 Fe2 C35 C40 119.4(4)
C15 Fe2 C35 C40 4.8(4)
C33 Fe2 C35 C40 156.7(4)
C14 Fe2 C35 C40 46.9(4)
C32 Fe2 C35 C40 -159.7(4)
C12 Fe2 C35 C40 -70.9(5)
C31 Fe2 C35 C40 -121.5(4)
C13 Fe2 C35 C40 79.6(5)
C11 Fe2 C35 C40 -38.2(4)
